data_4101949
loop_
_publ_author_name
'Pradip Bag'
'Mikhail E. Itkis'
'Sushanta K. Pal'
'Bruno Donnadieu'
'Fook S. Tham'
'Hyunsoo Park'
'John A. Schlueter'
'Theo Siegrist'
'Robert C. Haddon'

_publ_section_title
;
 Resonating Valence Bond and \s-Charge Density Wave Phases in a
 Benzannulated Phenalenyl Radical
;
_journal_name_full 'Journal of the American Chemical Society'
_journal_page_first 2684
_journal_page_last 2694
_journal_paper_doi 10.1021/ja908768a
_journal_volume 132
_journal_year 2010
_chemical_formula_sum 'C48 H32 B N2 O2'
_chemical_formula_weight 679.57
_chemical_name_systematic
; 
 ? 
;
_space_group_IT_number 13
_symmetry_cell_setting monoclinic
_symmetry_space_group_name_Hall '-P 2yc'
_symmetry_space_group_name_H-M 'P 1 2/c 1'
_atom_sites_solution_hydrogens geom
_atom_sites_solution_primary direct
_atom_sites_solution_secondary difmap
_audit_creation_method SHELXL-97
_cell_angle_alpha 90.00
_cell_angle_beta 99.234(3)
_cell_angle_gamma 90.00
_cell_formula_units_Z 2
_cell_length_a 10.096(2)
_cell_length_b 9.766(2)
_cell_length_c 17.292(4)
_cell_measurement_reflns_used 6731
_cell_measurement_temperature 293(2)
_cell_measurement_theta_max 31.06
_cell_measurement_theta_min 2.39
_cell_volume 1682.9(6)
_computing_cell_refinement 'Bruker SAINT'
_computing_data_collection 'Bruker APEX2'
_computing_data_reduction 'Bruker SAINT'
_computing_molecular_graphics 'Bruker SHELXTL'
_computing_publication_material 'Bruker SHELXTL'
_computing_structure_refinement 'SHELXL-97 (Sheldrick, 2008)'
_computing_structure_solution 'SHELXS-97 (Sheldrick, 2008)'
_diffrn_ambient_temperature 293(2)
_diffrn_measured_fraction_theta_full 0.999
_diffrn_measured_fraction_theta_max 0.999
_diffrn_measurement_device_type 'Bruker APEX-II CCD'
_diffrn_measurement_method '\f and \w scans'
_diffrn_radiation_monochromator graphite
_diffrn_radiation_source 'Normal-focus sealed tube'
_diffrn_radiation_type MoK\a
_diffrn_radiation_wavelength 0.71073
_diffrn_reflns_av_R_equivalents 0.0183
_diffrn_reflns_av_sigmaI/netI 0.0149
_diffrn_reflns_limit_h_max 13
_diffrn_reflns_limit_h_min -13
_diffrn_reflns_limit_k_max 13
_diffrn_reflns_limit_k_min -13
_diffrn_reflns_limit_l_max 22
_diffrn_reflns_limit_l_min -23
_diffrn_reflns_number 18482
_diffrn_reflns_theta_full 28.28
_diffrn_reflns_theta_max 28.28
_diffrn_reflns_theta_min 2.09
_exptl_absorpt_coefficient_mu 0.081
_exptl_absorpt_correction_T_max 0.9792
_exptl_absorpt_correction_T_min 0.9690
_exptl_absorpt_correction_type multi-scan
_exptl_absorpt_process_details 'Bruker SADABS'
_exptl_crystal_colour black
_exptl_crystal_density_diffrn 1.341
_exptl_crystal_density_meas ?
_exptl_crystal_density_method 'not measured'
_exptl_crystal_description 'prism frag'
_exptl_crystal_F_000 710
_exptl_crystal_size_max 0.39
_exptl_crystal_size_mid 0.35
_exptl_crystal_size_min 0.26
_refine_diff_density_max 0.251
_refine_diff_density_min -0.168
_refine_diff_density_rms 0.035
_refine_ls_extinction_method none
_refine_ls_goodness_of_fit_ref 1.073
_refine_ls_hydrogen_treatment constr
_refine_ls_matrix_type full
_refine_ls_number_parameters 262
_refine_ls_number_reflns 4183
_refine_ls_number_restraints 77
_refine_ls_restrained_S_all 1.063
_refine_ls_R_factor_all 0.0591
_refine_ls_R_factor_gt 0.0461
_refine_ls_shift/su_max 0.000
_refine_ls_shift/su_mean 0.000
_refine_ls_structure_factor_coef Fsqd
_refine_ls_weighting_details 'calc w=1/[\s^2^(Fo^2^)+(0.0768P)^2^+0.2563P] where P=(Fo^2^+2Fc^2^)/3'
_refine_ls_weighting_scheme calc
_refine_ls_wR_factor_gt 0.1350
_refine_ls_wR_factor_ref 0.1481
_reflns_number_gt 3213
_reflns_number_total 4183
_reflns_threshold_expression >2sigma(I)
_cod_data_source_file ja908768a_si_014.cif
_cod_data_source_block rh158_293k-p2c
_cod_depositor_comments
;
The following automatic conversions were performed:

'_exptl_crystal_density_meas' value 'not measured' was changed to '?'
- the value is perceived as not measured.

Automatic conversion script
Id: cif_fix_values 3008 2015-01-20 13:52:24Z robertas 
;
_cod_database_code 4101949

loop_
_symmetry_equiv_pos_as_xyz
'x, y, z'
'-x, y, -z+1/2'
'-x, -y, -z'
'x, -y, z-1/2'

loop_
_atom_site_label
_atom_site_type_symbol
_atom_site_fract_x
_atom_site_fract_y
_atom_site_fract_z
_atom_site_U_iso_or_equiv
_atom_site_adp_type
_atom_site_occupancy
_atom_site_symmetry_multiplicity
_atom_site_calc_flag
_atom_site_refinement_flags
_atom_site_disorder_assembly
_atom_site_disorder_group
B1 B 1.0000 0.7114(2) 0.2500 0.0404(4) Uani 1 2 d S . .
O1 O 1.09295(8) 0.62176(9) 0.21660(5) 0.0443(2) Uani 1 1 d . B .
C1 C 1.16091(17) 0.60803(17) -0.09699(8) 0.0588(4) Uani 1 1 d . . .
H1 H 1.2209 0.5469 -0.1139 0.071 Uiso 1 1 calc R . .
C2 C 1.08929(18) 0.69611(18) -0.15032(8) 0.0647(4) Uani 1 1 d . B .
H2 H 1.1018 0.6940 -0.2024 0.078 Uiso 1 1 calc R . .
C3 C 0.99958(16) 0.78701(16) -0.12719(8) 0.0569(4) Uani 1 1 d . . .
H3 H 0.9527 0.8467 -0.1636 0.068 Uiso 1 1 calc R A 1
C3A C 0.97815(17) 0.79071(16) -0.04976(10) 0.0441(4) Uani 0.938(4) 1 d PU B 1
C4 C 0.88726(16) 0.88400(16) -0.02343(9) 0.0472(4) Uani 0.938(4) 1 d PU B 1
H4 H 0.8393 0.9435 -0.0595 0.057 Uiso 0.938(4) 1 calc PR B 1
C5 C 0.8674(2) 0.88991(18) 0.05256(12) 0.0439(5) Uani 0.938(4) 1 d PU B 1
H5 H 0.8068 0.9530 0.0669 0.053 Uiso 0.938(4) 1 calc PR B 1
C3AD C 1.005(3) 0.8117(18) -0.0385(12) 0.0441(4) Uani 0.062(4) 1 d PDU B 2
C4D C 0.9461(14) 0.9377(13) -0.0061(11) 0.043(5) Uani 0.062(4) 1 d PDU . 2
H4D H 0.8695 0.9676 -0.0446 0.051 Uiso 0.062(4) 1 calc PR B 2
C5D C 0.896(3) 0.913(2) 0.0701(14) 0.054(8) Uani 0.062(4) 1 d PDU B 2
H5D H 0.8374 0.9739 0.0883 0.065 Uiso 0.062(4) 1 calc PR B 2
C6 C 0.93806(11) 0.80115(12) 0.11056(7) 0.0386(3) Uani 1 1 d D . .
C6A C 1.03246(11) 0.70663(12) 0.08658(7) 0.0375(3) Uani 1 1 d . B .
C7 C 1.10533(11) 0.61865(12) 0.14112(7) 0.0369(3) Uani 1 1 d . . .
C7A C 1.19959(11) 0.52281(12) 0.11876(7) 0.0395(3) Uani 1 1 d . B .
C8 C 1.27315(13) 0.43522(14) 0.17467(8) 0.0477(3) Uani 1 1 d . . .
H8 H 1.2589 0.4381 0.2265 0.057 Uiso 1 1 calc R B .
C9 C 1.36564(15) 0.34586(15) 0.15327(9) 0.0587(4) Uani 1 1 d . B .
H9 H 1.4133 0.2880 0.1904 0.070 Uiso 1 1 calc R . .
C10 C 1.38829(17) 0.34170(17) 0.07604(10) 0.0640(4) Uani 1 1 d . . .
H10 H 1.4521 0.2820 0.0619 0.077 Uiso 1 1 calc R B .
C11 C 1.31729(15) 0.42493(16) 0.02079(9) 0.0567(4) Uani 1 1 d . B .
H11 H 1.3333 0.4202 -0.0306 0.068 Uiso 1 1 calc R . .
C11A C 1.22071(12) 0.51748(13) 0.03972(7) 0.0428(3) Uani 1 1 d . . .
C11B C 1.14551(13) 0.60839(13) -0.01787(7) 0.0437(3) Uani 1 1 d . B .
C11C C 1.05301(12) 0.70141(12) 0.00633(7) 0.0399(3) Uani 1 1 d D . .
N1 N 0.91932(9) 0.80109(11) 0.18653(6) 0.0414(2) Uani 1 1 d . B .
C12 C 0.82407(12) 0.89816(14) 0.21215(8) 0.0469(3) Uani 1 1 d . . .
H12A H 0.8494 0.9901 0.1992 0.056 Uiso 1 1 calc R B .
H12B H 0.8319 0.8928 0.2687 0.056 Uiso 1 1 calc R . .
C13 C 0.67873(12) 0.87508(14) 0.17656(8) 0.0466(3) Uani 1 1 d . B .
C14 C 0.59734(16) 0.98401(18) 0.15037(15) 0.0885(7) Uani 1 1 d . . .
H14 H 0.6314 1.0726 0.1552 0.106 Uiso 1 1 calc R B .
C15 C 0.46415(17) 0.9623(2) 0.11659(17) 0.1084(9) Uani 1 1 d . B .
H15 H 0.4100 1.0364 0.0986 0.130 Uiso 1 1 calc R . .
C16 C 0.41300(15) 0.8331(2) 0.10977(13) 0.0790(5) Uani 1 1 d . . .
H16 H 0.3239 0.8189 0.0877 0.095 Uiso 1 1 calc R B .
C17 C 0.49327(15) 0.72472(18) 0.13554(11) 0.0666(4) Uani 1 1 d . B .
H17 H 0.4589 0.6363 0.1305 0.080 Uiso 1 1 calc R . .
C18 C 0.62509(13) 0.74554(15) 0.16909(9) 0.0548(3) Uani 1 1 d . . .
H18 H 0.6785 0.6708 0.1869 0.066 Uiso 1 1 calc R B .

loop_
_atom_site_aniso_label
_atom_site_aniso_U_11
_atom_site_aniso_U_22
_atom_site_aniso_U_33
_atom_site_aniso_U_23
_atom_site_aniso_U_13
_atom_site_aniso_U_12
B1 0.0349(9) 0.0517(11) 0.0347(9) 0.000 0.0059(7) 0.000
O1 0.0427(5) 0.0547(5) 0.0353(4) 0.0035(4) 0.0062(3) 0.0082(4)
C1 0.0693(9) 0.0659(9) 0.0431(7) -0.0054(6) 0.0143(6) 0.0027(7)
C2 0.0821(11) 0.0763(10) 0.0369(7) 0.0019(7) 0.0128(7) -0.0023(8)
C3 0.0684(9) 0.0596(8) 0.0405(7) 0.0095(6) 0.0016(6) -0.0059(7)
C3A 0.0458(9) 0.0461(7) 0.0383(7) 0.0037(6) 0.0002(6) -0.0102(6)
C4 0.0440(8) 0.0487(8) 0.0456(8) 0.0103(6) -0.0031(6) -0.0037(6)
C5 0.0366(8) 0.0438(8) 0.0493(9) 0.0038(7) 0.0010(7) 0.0001(7)
C3AD 0.0458(9) 0.0461(7) 0.0383(7) 0.0037(6) 0.0002(6) -0.0102(6)
C4D 0.034(9) 0.052(10) 0.036(8) 0.000(7) -0.012(7) 0.000(8)
C5D 0.045(14) 0.066(14) 0.054(12) -0.012(10) 0.014(11) -0.024(11)
C6 0.0314(5) 0.0435(6) 0.0400(6) 0.0017(5) 0.0028(4) -0.0051(4)
C6A 0.0333(5) 0.0417(6) 0.0369(6) 0.0011(4) 0.0039(4) -0.0054(4)
C7 0.0328(5) 0.0433(6) 0.0343(5) 0.0001(4) 0.0047(4) -0.0050(4)
C7A 0.0355(5) 0.0409(6) 0.0415(6) -0.0021(5) 0.0047(4) -0.0044(4)
C8 0.0469(7) 0.0494(7) 0.0458(7) 0.0004(5) 0.0042(5) 0.0031(5)
C9 0.0578(8) 0.0534(8) 0.0618(9) 0.0000(6) 0.0002(7) 0.0131(6)
C10 0.0652(9) 0.0585(9) 0.0694(10) -0.0096(7) 0.0141(8) 0.0165(7)
C11 0.0620(8) 0.0573(8) 0.0528(8) -0.0091(6) 0.0155(6) 0.0063(7)
C11A 0.0424(6) 0.0441(6) 0.0423(6) -0.0055(5) 0.0076(5) -0.0048(5)
C11B 0.0459(6) 0.0472(6) 0.0383(6) -0.0034(5) 0.0077(5) -0.0074(5)
C11C 0.0393(6) 0.0431(6) 0.0364(6) 0.0006(5) 0.0035(5) -0.0088(5)
N1 0.0324(5) 0.0496(6) 0.0418(5) -0.0007(4) 0.0047(4) 0.0024(4)
C12 0.0380(6) 0.0505(7) 0.0517(7) -0.0069(5) 0.0055(5) 0.0016(5)
C13 0.0350(6) 0.0499(7) 0.0558(7) -0.0031(6) 0.0101(5) 0.0014(5)
C14 0.0454(8) 0.0504(9) 0.162(2) -0.0017(10) -0.0064(10) 0.0037(7)
C15 0.0459(9) 0.0699(12) 0.197(3) 0.0081(14) -0.0170(12) 0.0124(8)
C16 0.0357(7) 0.0805(12) 0.1166(16) -0.0054(10) -0.0004(8) -0.0037(7)
C17 0.0463(8) 0.0623(9) 0.0906(12) -0.0056(8) 0.0095(7) -0.0117(7)
C18 0.0438(7) 0.0518(8) 0.0680(9) 0.0011(6) 0.0070(6) -0.0010(6)

loop_
_atom_type_symbol
_atom_type_description
_atom_type_scat_dispersion_real
_atom_type_scat_dispersion_imag
_atom_type_scat_source
C C 0.0033 0.0016 'International Tables Vol C Tables 4.2.6.8 and 6.1.1.4'
H H 0.0000 0.0000 'International Tables Vol C Tables 4.2.6.8 and 6.1.1.4'
B B 0.0013 0.0007 'International Tables Vol C Tables 4.2.6.8 and 6.1.1.4'
N N 0.0061 0.0033 'International Tables Vol C Tables 4.2.6.8 and 6.1.1.4'
O O 0.0106 0.0060 'International Tables Vol C Tables 4.2.6.8 and 6.1.1.4'

loop_
_geom_angle_atom_site_label_1
_geom_angle_atom_site_label_2
_geom_angle_atom_site_label_3
_geom_angle
_geom_angle_site_symmetry_1
_geom_angle_site_symmetry_3
_geom_angle_publ_flag
O1 B1 O1 106.75(15) 2_755 . ?
O1 B1 N1 111.04(5) 2_755 2_755 ?
O1 B1 N1 108.83(5) . 2_755 ?
O1 B1 N1 108.83(5) 2_755 . ?
O1 B1 N1 111.04(5) . . ?
N1 B1 N1 110.30(15) 2_755 . ?
C7 O1 B1 124.46(8) . . ?
C2 C1 C11B 121.54(14) . . ?
C2 C1 H1 119.2 . . ?
C11B C1 H1 119.2 . . ?
C3 C2 C1 120.56(13) . . ?
C3 C2 H2 119.7 . . ?
C1 C2 H2 119.7 . . ?
C2 C3 C3A 120.61(14) . . ?
C2 C3 C3AD 118.1(7) . . ?
C3A C3 C3AD 13.1(13) . . ?
C2 C3 H3 119.7 . . ?
C3A C3 H3 119.7 . . ?
C3AD C3 H3 120.5 . . ?
C3 C3A C4 122.28(13) . . ?
C3 C3A C11C 119.41(15) . . ?
C4 C3A C11C 118.27(14) . . ?
C5 C4 C3A 122.65(13) . . ?
C5 C4 H4 118.7 . . ?
C3A C4 H4 118.7 . . ?
C4 C5 C6 121.22(15) . . ?
C4 C5 H5 119.4 . . ?
C6 C5 H5 119.4 . . ?
C11C C3AD C4D 123.7(16) . . ?
C11C C3AD C3 113.0(13) . . ?
C4D C3AD C3 122.8(10) . . ?
C5D C4D C3AD 113.6(16) . . ?
C5D C4D C4D 108.7(18) . 3_775 ?
C3AD C4D C4D 111.3(19) . 3_775 ?
C5D C4D H4D 107.7 . . ?
C3AD C4D H4D 107.7 . . ?
C4D C4D H4D 107.7 3_775 . ?
C6 C5D C4D 118.1(16) . . ?
C6 C5D H5D 121.0 . . ?
C4D C5D H5D 121.0 . . ?
C5D C6 N1 115.3(10) . . ?
C5D C6 C5 18.1(15) . . ?
N1 C6 C5 123.31(12) . . ?
C5D C6 C6A 123.1(10) . . ?
N1 C6 C6A 118.80(10) . . ?
C5 C6 C6A 117.89(12) . . ?
C7 C6A C6 120.23(11) . . ?
C7 C6A C11C 119.27(11) . . ?
C6 C6A C11C 120.50(11) . . ?
O1 C7 C6A 121.77(10) . . ?
O1 C7 C7A 116.80(10) . . ?
C6A C7 C7A 121.42(11) . . ?
C8 C7A C11A 119.65(11) . . ?
C8 C7A C7 120.75(11) . . ?
C11A C7A C7 119.60(11) . . ?
C9 C8 C7A 120.49(13) . . ?
C9 C8 H8 119.8 . . ?
C7A C8 H8 119.8 . . ?
C8 C9 C10 120.10(13) . . ?
C8 C9 H9 119.9 . . ?
C10 C9 H9 119.9 . . ?
C11 C10 C9 120.34(13) . . ?
C11 C10 H10 119.8 . . ?
C9 C10 H10 119.8 . . ?
C10 C11 C11A 121.67(14) . . ?
C10 C11 H11 119.2 . . ?
C11A C11 H11 119.2 . . ?
C11 C11A C7A 117.73(12) . . ?
C11 C11A C11B 122.58(12) . . ?
C7A C11A C11B 119.67(11) . . ?
C1 C11B C11C 118.21(12) . . ?
C1 C11B C11A 122.65(12) . . ?
C11C C11B C11A 119.14(11) . . ?
C3AD C11C C11B 122.0(11) . . ?
C3AD C11C C3A 15.0(13) . . ?
C11B C11C C3A 119.65(12) . . ?
C3AD C11C C6A 115.1(10) . . ?
C11B C11C C6A 120.89(11) . . ?
C3A C11C C6A 119.46(12) . . ?
C6 N1 C12 119.45(10) . . ?
C6 N1 B1 123.57(9) . . ?
C12 N1 B1 116.83(9) . . ?
N1 C12 C13 114.83(10) . . ?
N1 C12 H12A 108.6 . . ?
C13 C12 H12A 108.6 . . ?
N1 C12 H12B 108.6 . . ?
C13 C12 H12B 108.6 . . ?
H12A C12 H12B 107.5 . . ?
C18 C13 C14 118.39(13) . . ?
C18 C13 C12 121.12(12) . . ?
C14 C13 C12 120.48(13) . . ?
C13 C14 C15 120.34(16) . . ?
C13 C14 H14 119.8 . . ?
C15 C14 H14 119.8 . . ?
C16 C15 C14 120.33(17) . . ?
C16 C15 H15 119.8 . . ?
C14 C15 H15 119.8 . . ?
C15 C16 C17 119.58(15) . . ?
C15 C16 H16 120.2 . . ?
C17 C16 H16 120.2 . . ?
C16 C17 C18 120.38(15) . . ?
C16 C17 H17 119.8 . . ?
C18 C17 H17 119.8 . . ?
C13 C18 C17 120.97(14) . . ?
C13 C18 H18 119.5 . . ?
C17 C18 H18 119.5 . . ?

loop_
_geom_bond_atom_site_label_1
_geom_bond_atom_site_label_2
_geom_bond_distance
_geom_bond_site_symmetry_2
_geom_bond_publ_flag
B1 O1 1.4680(15) 2_755 ?
B1 O1 1.4680(15) . ?
B1 N1 1.5324(16) 2_755 ?
B1 N1 1.5324(16) . ?
O1 C7 1.3313(14) . ?
C1 C2 1.378(2) . ?
C1 C11B 1.4016(18) . ?
C1 H1 0.9300 . ?
C2 C3 1.373(2) . ?
C2 H2 0.9300 . ?
C3 C3A 1.391(2) . ?
C3 C3AD 1.55(2) . ?
C3 H3 0.9300 . ?
C3A C4 1.419(2) . ?
C3A C11C 1.4273(19) . ?
C4 C5 1.362(2) . ?
C4 H4 0.9300 . ?
C5 C6 1.427(2) . ?
C5 H5 0.9300 . ?
C3AD C11C 1.370(10) . ?
C3AD C4D 1.512(10) . ?
C4D C5D 1.504(10) . ?
C4D C4D 1.623(10) 3_775 ?
C4D H4D 0.9800 . ?
C5D C6 1.328(10) . ?
C5D H5D 0.9300 . ?
C6 N1 1.3568(15) . ?
C6 C6A 1.4350(17) . ?
C6A C7 1.3951(16) . ?
C6A C11C 1.4367(16) . ?
C7 C7A 1.4315(17) . ?
C7A C8 1.4099(18) . ?
C7A C11A 1.4176(17) . ?
C8 C9 1.3716(19) . ?
C8 H8 0.9300 . ?
C9 C10 1.391(2) . ?
C9 H9 0.9300 . ?
C10 C11 1.367(2) . ?
C10 H10 0.9300 . ?
C11 C11A 1.4061(18) . ?
C11 H11 0.9300 . ?
C11A C11B 1.4539(18) . ?
C11B C11C 1.4134(18) . ?
N1 C12 1.4685(16) . ?
C12 C13 1.5142(18) . ?
C12 H12A 0.9700 . ?
C12 H12B 0.9700 . ?
C13 C18 1.3740(19) . ?
C13 C14 1.376(2) . ?
C14 C15 1.394(2) . ?
C14 H14 0.9300 . ?
C15 C16 1.361(3) . ?
C15 H15 0.9300 . ?
C16 C17 1.364(3) . ?
C16 H16 0.9300 . ?
C17 C18 1.379(2) . ?
C17 H17 0.9300 . ?
C18 H18 0.9300 . ?

loop_
_geom_torsion_atom_site_label_1
_geom_torsion_atom_site_label_2
_geom_torsion_atom_site_label_3
_geom_torsion_atom_site_label_4
_geom_torsion
_geom_torsion_site_symmetry_1
_geom_torsion_site_symmetry_2
_geom_torsion_site_symmetry_3
_geom_torsion_site_symmetry_4
_geom_torsion_publ_flag
O1 B1 O1 C7 118.40(11) 2_755 . . . ?
N1 B1 O1 C7 -121.68(10) 2_755 . . . ?
N1 B1 O1 C7 -0.09(17) . . . . ?
C11B C1 C2 C3 -0.3(3) . . . . ?
C1 C2 C3 C3A -0.8(3) . . . . ?
C1 C2 C3 C3AD 14.0(14) . . . . ?
C2 C3 C3A C4 179.39(14) . . . . ?
C3AD C3 C3A C4 97(2) . . . . ?
C2 C3 C3A C11C 1.7(2) . . . . ?
C3AD C3 C3A C11C -81(2) . . . . ?
C3 C3A C4 C5 -178.82(16) . . . . ?
C11C C3A C4 C5 -1.1(2) . . . . ?
C3A C4 C5 C6 0.0(3) . . . . ?
C2 C3 C3AD C11C -28(3) . . . . ?
C3A C3 C3AD C11C 77(2) . . . . ?
C2 C3 C3AD C4D 159.7(18) . . . . ?
C3A C3 C3AD C4D -96(4) . . . . ?
C11C C3AD C4D C5D -22(4) . . . . ?
C3 C3AD C4D C5D 150(2) . . . . ?
C11C C3AD C4D C4D 101(3) . . . 3_775 ?
C3 C3AD C4D C4D -87(3) . . . 3_775 ?
C3AD C4D C5D C6 17(3) . . . . ?
C4D C4D C5D C6 -107(3) 3_775 . . . ?
C4D C5D C6 N1 163.6(16) . . . . ?
C4D C5D C6 C5 -76(3) . . . . ?
C4D C5D C6 C6A 3(3) . . . . ?
C4 C5 C6 C5D 113(3) . . . . ?
C4 C5 C6 N1 -178.40(13) . . . . ?
C4 C5 C6 C6A 1.0(2) . . . . ?
C5D C6 C6A C7 159.1(18) . . . . ?
N1 C6 C6A C7 -1.35(16) . . . . ?
C5 C6 C6A C7 179.26(13) . . . . ?
C5D C6 C6A C11C -20.9(18) . . . . ?
N1 C6 C6A C11C 178.62(10) . . . . ?
C5 C6 C6A C11C -0.77(18) . . . . ?
B1 O1 C7 C6A 2.55(17) . . . . ?
B1 O1 C7 C7A -178.92(11) . . . . ?
C6 C6A C7 O1 -1.90(17) . . . . ?
C11C C6A C7 O1 178.13(10) . . . . ?
C6 C6A C7 C7A 179.64(10) . . . . ?
C11C C6A C7 C7A -0.34(17) . . . . ?
O1 C7 C7A C8 1.02(17) . . . . ?
C6A C7 C7A C8 179.56(11) . . . . ?
O1 C7 C7A C11A -177.97(10) . . . . ?
C6A C7 C7A C11A 0.57(17) . . . . ?
C11A C7A C8 C9 0.54(19) . . . . ?
C7 C7A C8 C9 -178.45(12) . . . . ?
C7A C8 C9 C10 0.5(2) . . . . ?
C8 C9 C10 C11 -1.0(2) . . . . ?
C9 C10 C11 C11A 0.5(3) . . . . ?
C10 C11 C11A C7A 0.5(2) . . . . ?
C10 C11 C11A C11B 179.05(14) . . . . ?
C8 C7A C11A C11 -1.00(18) . . . . ?
C7 C7A C11A C11 178.00(11) . . . . ?
C8 C7A C11A C11B -179.61(11) . . . . ?
C7 C7A C11A C11B -0.61(17) . . . . ?
C2 C1 C11B C11C 0.5(2) . . . . ?
C2 C1 C11B C11A -179.41(14) . . . . ?
C11 C11A C11B C1 1.8(2) . . . . ?
C7A C11A C11B C1 -179.66(12) . . . . ?
C11 C11A C11B C11C -178.11(12) . . . . ?
C7A C11A C11B C11C 0.43(18) . . . . ?
C4D C3AD C11C C11B -158.3(17) . . . . ?
C3 C3AD C11C C11B 29(3) . . . . ?
C4D C3AD C11C C3A 116(6) . . . . ?
C3 C3AD C11C C3A -56(3) . . . . ?
C4D C3AD C11C C6A 6(3) . . . . ?
C3 C3AD C11C C6A -166.8(14) . . . . ?
C1 C11B C11C C3AD -16.8(16) . . . . ?
C11A C11B C11C C3AD 163.1(16) . . . . ?
C1 C11B C11C C3A 0.38(19) . . . . ?
C11A C11B C11C C3A -179.71(12) . . . . ?
C1 C11B C11C C6A 179.89(11) . . . . ?
C11A C11B C11C C6A -0.20(17) . . . . ?
C3 C3A C11C C3AD 102(5) . . . . ?
C4 C3A C11C C3AD -76(5) . . . . ?
C3 C3A C11C C11B -1.4(2) . . . . ?
C4 C3A C11C C11B -179.28(12) . . . . ?
C3 C3A C11C C6A 179.04(12) . . . . ?
C4 C3A C11C C6A 1.21(19) . . . . ?
C7 C6A C11C C3AD -164.2(16) . . . . ?
C6 C6A C11C C3AD 15.8(16) . . . . ?
C7 C6A C11C C11B 0.15(17) . . . . ?
C6 C6A C11C C11B -179.82(10) . . . . ?
C7 C6A C11C C3A 179.66(11) . . . . ?
C6 C6A C11C C3A -0.31(17) . . . . ?
C5D C6 N1 C12 17.4(16) . . . . ?
C5 C6 N1 C12 -1.27(19) . . . . ?
C6A C6 N1 C12 179.38(10) . . . . ?
C5D C6 N1 B1 -158.0(16) . . . . ?
C5 C6 N1 B1 -176.68(14) . . . . ?
C6A C6 N1 B1 3.96(17) . . . . ?
O1 B1 N1 C6 -120.47(10) 2_755 . . . ?
O1 B1 N1 C6 -3.24(17) . . . . ?
N1 B1 N1 C6 117.49(11) 2_755 . . . ?
O1 B1 N1 C12 64.01(15) 2_755 . . . ?
O1 B1 N1 C12 -178.77(10) . . . . ?
N1 B1 N1 C12 -58.04(8) 2_755 . . . ?
C6 N1 C12 C13 65.85(15) . . . . ?
B1 N1 C12 C13 -118.43(13) . . . . ?
N1 C12 C13 C18 42.52(18) . . . . ?
N1 C12 C13 C14 -137.02(17) . . . . ?
C18 C13 C14 C15 -0.5(3) . . . . ?
C12 C13 C14 C15 179.1(2) . . . . ?
C13 C14 C15 C16 0.5(4) . . . . ?
C14 C15 C16 C17 -0.6(4) . . . . ?
C15 C16 C17 C18 0.7(3) . . . . ?
C14 C13 C18 C17 0.6(2) . . . . ?
C12 C13 C18 C17 -178.98(14) . . . . ?
C16 C17 C18 C13 -0.7(3) . . . . ?
